data_7049554
loop_
_publ_author_name
'Biswas, Nandita'
'Das, Kalicharan'
'Sardar, Bitan'
'Srimani, Dipankar'

_publ_section_title
;
 Acceptorless dehydrogenative construction of C[double bond, length as
 m-dash]N and C[double bond, length as m-dash]C bonds through catalytic
 aza-Wittig and Wittig reactions in the presence of an air-stable
 ruthenium pincer complex.
;
_journal_issue 19
_journal_name_full 'Dalton transactions (Cambridge, England : 2003)'
_journal_page_first 6501
_journal_page_last 6512
_journal_paper_doi 10.1039/c8dt04725a
_journal_volume 48
_journal_year 2019
_chemical_formula_moiety 'C37 H35 Cl2 N P Ru S2'
_chemical_formula_sum 'C37 H35 Cl2 N P Ru S2'
_chemical_formula_weight 760.72
_space_group_IT_number 2
_space_group_name_Hall '-P 1'
_space_group_name_H-M_alt 'P -1'
_symmetry_cell_setting triclinic
_symmetry_space_group_name_Hall '-P 1'
_symmetry_space_group_name_H-M 'P -1'
_atom_sites_solution_hydrogens geom
_atom_sites_solution_primary direct
_atom_sites_solution_secondary difmap
_audit_creation_method SHELXL-97
_audit_update_record
;
2018-11-29 deposited with the CCDC.    2019-04-03 downloaded from the CCDC.
;
_cell_angle_alpha 71.496(4)
_cell_angle_beta 79.588(4)
_cell_angle_gamma 79.316(4)
_cell_formula_units_Z 2
_cell_length_a 9.7186(6)
_cell_length_b 11.8743(7)
_cell_length_c 18.0974(11)
_cell_measurement_reflns_used 21255
_cell_measurement_temperature 296(2)
_cell_measurement_theta_max 25.00
_cell_measurement_theta_min 1.20
_cell_volume 1929.4(2)
_computing_structure_refinement 'SHELXL-97 (Sheldrick, 1997)'
_computing_structure_solution 'SHELXS-97 (Sheldrick, 1990)'
_diffrn_ambient_temperature 296(2)
_diffrn_measured_fraction_theta_full 0.990
_diffrn_measured_fraction_theta_max 0.990
_diffrn_measurement_device_type 'CCD area detector'
_diffrn_measurement_method 'phi and omega scans'
_diffrn_radiation_monochromator graphite
_diffrn_radiation_source 'fine-focus sealed tube'
_diffrn_radiation_type MoK\a
_diffrn_radiation_wavelength 0.71073
_diffrn_reflns_av_R_equivalents 0.0587
_diffrn_reflns_av_sigmaI/netI 0.0887
_diffrn_reflns_limit_h_max 11
_diffrn_reflns_limit_h_min -11
_diffrn_reflns_limit_k_max 13
_diffrn_reflns_limit_k_min -14
_diffrn_reflns_limit_l_max 20
_diffrn_reflns_limit_l_min -21
_diffrn_reflns_number 16758
_diffrn_reflns_theta_full 25.00
_diffrn_reflns_theta_max 25.00
_diffrn_reflns_theta_min 1.20
_exptl_absorpt_coefficient_mu 0.719
_exptl_absorpt_correction_T_max 0.898
_exptl_absorpt_correction_T_min 0.860
_exptl_absorpt_correction_type multi-scan
_exptl_crystal_colour brown
_exptl_crystal_density_diffrn 1.309
_exptl_crystal_density_method 'not measured'
_exptl_crystal_description cubic
_exptl_crystal_F_000 778
_exptl_crystal_size_max 0.21
_exptl_crystal_size_mid 0.18
_exptl_crystal_size_min 0.15
_refine_diff_density_max 0.616
_refine_diff_density_min -0.925
_refine_diff_density_rms 0.136
_refine_ls_extinction_method none
_refine_ls_goodness_of_fit_ref 1.001
_refine_ls_hydrogen_treatment mixed
_refine_ls_matrix_type full
_refine_ls_number_parameters 399
_refine_ls_number_reflns 6733
_refine_ls_number_restraints 0
_refine_ls_restrained_S_all 1.001
_refine_ls_R_factor_all 0.0906
_refine_ls_R_factor_gt 0.0581
_refine_ls_shift/su_max 0.000
_refine_ls_shift/su_mean 0.000
_refine_ls_structure_factor_coef Fsqd
_refine_ls_weighting_details 'calc w=1/[\s^2^(Fo^2^)+(0.1033P)^2^+0.0000P] where P=(Fo^2^+2Fc^2^)/3'
_refine_ls_weighting_scheme calc
_refine_ls_wR_factor_gt 0.1626
_refine_ls_wR_factor_ref 0.1827
_reflns_number_gt 4378
_reflns_number_total 6733
_reflns_threshold_expression >2sigma(I)
_cod_data_source_file c8dt04725a2.cif
_cod_data_source_block platon_sqd
_cod_depositor_comments
;
The following automatic conversions were performed:

'_exptl_absorpt_correction_type' value 'MULTI-SCAN' changed to
'multi-scan' according to
/home/data/users/saulius/crontab/automatic-downloads/rss-feeds/RSC/lib/dictionaries/cif_core.dic
dictionary named 'cif_core.dic' version 2.4.2 from 2011-04-26.

Automatic conversion script
Id: cif_fix_values 4973 2017-02-22 13:04:09Z antanas 

 Adding full bibliography for 7049554--7049556.cif.
;
_cod_database_code 7049554

loop_
_symmetry_equiv_pos_as_xyz
'x, y, z'
'-x, -y, -z'

loop_
_atom_site_label
_atom_site_type_symbol
_atom_site_fract_x
_atom_site_fract_y
_atom_site_fract_z
_atom_site_U_iso_or_equiv
_atom_site_adp_type
_atom_site_occupancy
_atom_site_symmetry_multiplicity
_atom_site_calc_flag
_atom_site_refinement_flags
Ru1 Ru 0.17321(5) 0.34219(4) 0.32287(3) 0.03407(19) Uani 1 1 d .
S1 S 0.07918(18) 0.24014(15) 0.25656(9) 0.0459(4) Uani 1 1 d .
P1 P 0.22658(17) 0.48872(15) 0.21110(9) 0.0377(4) Uani 1 1 d .
Cl1 Cl 0.40455(17) 0.22927(15) 0.31513(10) 0.0492(4) Uani 1 1 d .
Cl2 Cl -0.07335(16) 0.42403(15) 0.34982(10) 0.0491(4) Uani 1 1 d .
S2 S 0.21407(18) 0.45920(14) 0.39588(9) 0.0421(4) Uani 1 1 d .
N1 N 0.1592(5) 0.1628(4) 0.4467(3) 0.0378(12) Uani 1 1 d .
C4 C 0.1593(7) 0.0539(6) 0.4377(4) 0.0436(16) Uani 1 1 d .
C5 C 0.0697(7) 0.0397(6) 0.3865(4) 0.0481(17) Uani 1 1 d .
C6 C -0.0240(7) 0.1430(7) 0.3401(4) 0.0548(19) Uani 1 1 d .
H14 H -0.0759 0.1897 0.3741 0.066 Uiso 1 1 calc R
H13 H -0.0918 0.1127 0.3206 0.066 Uiso 1 1 calc R
C7 C 0.2092(8) 0.1340(7) 0.2183(4) 0.063(2) Uani 1 1 d .
H12 H 0.2834 0.1766 0.1836 0.075 Uiso 1 1 calc R
H8 H 0.2516 0.0750 0.2618 0.075 Uiso 1 1 calc R
C8 C 0.1497(12) 0.0693(8) 0.1739(5) 0.098(3) Uani 1 1 d .
H11 H 0.0928 0.0123 0.2103 0.147 Uiso 1 1 calc R
H9 H 0.2259 0.0282 0.1464 0.147 Uiso 1 1 calc R
H10 H 0.0927 0.1263 0.1369 0.147 Uiso 1 1 calc R
C9 C 0.0686(9) -0.0719(7) 0.3794(5) 0.066(2) Uani 1 1 d .
H27 H 0.0091 -0.0797 0.3469 0.079 Uiso 1 1 calc R
C10 C 0.1544(10) -0.1754(7) 0.4192(5) 0.074(3) Uani 1 1 d .
H26 H 0.1514 -0.2491 0.4122 0.089 Uiso 1 1 calc R
C11 C 0.2403(9) -0.1675(7) 0.4672(5) 0.067(2) Uani 1 1 d .
H25 H 0.2984 -0.2349 0.4928 0.080 Uiso 1 1 calc R
C12 C 0.2407(7) -0.0521(6) 0.4785(4) 0.0466(16) Uani 1 1 d .
C13 C 0.3203(7) -0.0450(6) 0.5307(4) 0.0494(17) Uani 1 1 d .
H24 H 0.3813 -0.1115 0.5546 0.059 Uiso 1 1 calc R
C14 C 0.3106(7) 0.0611(6) 0.5484(4) 0.0451(16) Uani 1 1 d .
C15 C 0.2287(6) 0.1622(5) 0.5073(3) 0.0382(14) Uani 1 1 d .
C16 C 0.2131(6) 0.2687(6) 0.5314(3) 0.0396(14) Uani 1 1 d .
C17 C 0.2792(7) 0.2660(6) 0.5928(4) 0.0483(17) Uani 1 1 d .
H17 H 0.2664 0.3347 0.6088 0.058 Uiso 1 1 calc R
C18 C 0.3641(8) 0.1656(7) 0.6323(4) 0.059(2) Uani 1 1 d .
H15 H 0.4086 0.1669 0.6734 0.071 Uiso 1 1 calc R
C19 C 0.3802(8) 0.0666(7) 0.6095(4) 0.0571(19) Uani 1 1 d .
H16 H 0.4388 -0.0008 0.6345 0.069 Uiso 1 1 calc R
C20 C 0.1265(7) 0.3859(5) 0.4939(3) 0.0410(15) Uani 1 1 d .
H22 H 0.1140 0.4384 0.5268 0.049 Uiso 1 1 calc R
H23 H 0.0339 0.3713 0.4894 0.049 Uiso 1 1 calc R
C21 C 0.3961(8) 0.4451(7) 0.4114(4) 0.0563(19) Uani 1 1 d .
H21 H 0.4602 0.3756 0.4144 0.068 Uiso 1 1 calc R
C22 C 0.4317(14) 0.5569(10) 0.4189(7) 0.129(5) Uani 1 1 d .
H18 H 0.4047 0.6232 0.3750 0.194 Uiso 1 1 calc R
H20 H 0.5316 0.5491 0.4198 0.194 Uiso 1 1 calc R
H19 H 0.3820 0.5708 0.4668 0.194 Uiso 1 1 calc R
C23 C 0.1045(7) 0.6277(6) 0.1814(4) 0.0432(15) Uani 1 1 d .
C24 C 0.1070(9) 0.6915(7) 0.1040(4) 0.066(2) Uani 1 1 d .
H32 H 0.1625 0.6600 0.0657 0.079 Uiso 1 1 calc R
C25 C 0.0231(11) 0.8089(7) 0.0811(5) 0.082(3) Uani 1 1 d .
H31 H 0.0222 0.8506 0.0281 0.098 Uiso 1 1 calc R
C26 C -0.0528(9) 0.8577(7) 0.1353(5) 0.067(2) Uani 1 1 d .
H30 H -0.1033 0.9341 0.1205 0.081 Uiso 1 1 calc R
C27 C -0.0549(8) 0.7942(7) 0.2116(5) 0.066(2) Uani 1 1 d .
H29 H -0.1102 0.8271 0.2493 0.079 Uiso 1 1 calc R
C28 C 0.0239(7) 0.6798(6) 0.2364(4) 0.0497(17) Uani 1 1 d .
H28 H 0.0218 0.6393 0.2897 0.060 Uiso 1 1 calc R
C29 C 0.2525(7) 0.4387(6) 0.1229(4) 0.0449(16) Uani 1 1 d .
C30 C 0.1352(9) 0.4257(6) 0.0949(4) 0.0580(19) Uani 1 1 d .
H37 H 0.0462 0.4475 0.1195 0.070 Uiso 1 1 calc R
C31 C 0.1447(13) 0.3828(8) 0.0335(5) 0.083(3) Uani 1 1 d .
H33 H 0.0638 0.3756 0.0156 0.099 Uiso 1 1 calc R
C32 C 0.2790(18) 0.3493(9) -0.0030(5) 0.110(4) Uani 1 1 d .
H34 H 0.2865 0.3208 -0.0460 0.132 Uiso 1 1 calc R
C33 C 0.4029(15) 0.3577(9) 0.0238(6) 0.108(4) Uani 1 1 d .
H35 H 0.4921 0.3317 0.0013 0.130 Uiso 1 1 calc R
C34 C 0.3845(9) 0.4079(7) 0.0867(5) 0.065(2) Uani 1 1 d .
H36 H 0.4635 0.4203 0.1039 0.078 Uiso 1 1 calc R
C35 C 0.3871(7) 0.5561(7) 0.2056(3) 0.0485(17) Uani 1 1 d .
C36 C 0.3784(9) 0.6784(7) 0.1957(4) 0.066(2) Uani 1 1 d .
H42 H 0.2920 0.7272 0.1899 0.079 Uiso 1 1 calc R
C37 C 0.4983(13) 0.7279(10) 0.1946(6) 0.098(3) Uani 1 1 d .
H41 H 0.4927 0.8102 0.1854 0.118 Uiso 1 1 calc R
C38 C 0.6284(12) 0.6535(13) 0.2072(6) 0.101(4) Uani 1 1 d .
H40 H 0.7075 0.6854 0.2093 0.121 Uiso 1 1 calc R
C39 C 0.6365(9) 0.5332(10) 0.2163(5) 0.078(3) Uani 1 1 d .
H39 H 0.7217 0.4830 0.2240 0.094 Uiso 1 1 calc R
C40 C 0.5167(7) 0.4870(8) 0.2138(4) 0.061(2) Uani 1 1 d .
H38 H 0.5245 0.4061 0.2179 0.073 Uiso 1 1 calc R

loop_
_atom_site_aniso_label
_atom_site_aniso_U_11
_atom_site_aniso_U_22
_atom_site_aniso_U_33
_atom_site_aniso_U_23
_atom_site_aniso_U_13
_atom_site_aniso_U_12
Ru1 0.0338(3) 0.0360(3) 0.0321(3) -0.0107(2) -0.0012(2) -0.0057(2)
S1 0.0533(10) 0.0518(10) 0.0371(9) -0.0144(8) -0.0004(7) -0.0209(8)
P1 0.0397(9) 0.0401(9) 0.0327(9) -0.0087(7) -0.0034(7) -0.0090(7)
Cl1 0.0377(9) 0.0450(10) 0.0585(10) -0.0150(8) 0.0031(7) 0.0001(7)
Cl2 0.0356(9) 0.0549(10) 0.0533(10) -0.0140(8) -0.0049(7) -0.0016(8)
S2 0.0549(10) 0.0346(9) 0.0371(9) -0.0088(7) -0.0108(7) -0.0054(8)
N1 0.040(3) 0.038(3) 0.036(3) -0.016(2) 0.006(2) -0.009(2)
C4 0.050(4) 0.047(4) 0.032(3) -0.016(3) 0.015(3) -0.013(3)
C5 0.056(4) 0.050(4) 0.035(4) -0.010(3) 0.014(3) -0.023(3)
C6 0.051(4) 0.067(5) 0.051(4) -0.020(4) 0.007(3) -0.028(4)
C7 0.080(5) 0.063(5) 0.052(4) -0.029(4) 0.025(4) -0.037(4)
C8 0.154(10) 0.105(7) 0.064(6) -0.049(5) 0.014(6) -0.072(7)
C9 0.085(6) 0.050(5) 0.069(5) -0.024(4) 0.014(4) -0.035(5)
C10 0.099(7) 0.045(5) 0.082(6) -0.032(5) 0.025(5) -0.032(5)
C11 0.077(6) 0.041(4) 0.073(6) -0.015(4) 0.010(5) -0.011(4)
C12 0.050(4) 0.038(4) 0.043(4) -0.011(3) 0.014(3) -0.006(3)
C13 0.047(4) 0.043(4) 0.044(4) -0.004(3) 0.004(3) 0.003(3)
C14 0.045(4) 0.036(4) 0.042(4) -0.004(3) 0.000(3) 0.005(3)
C15 0.037(3) 0.041(4) 0.033(3) -0.014(3) 0.010(3) -0.006(3)
C16 0.039(3) 0.042(4) 0.035(3) -0.012(3) 0.001(3) -0.002(3)
C17 0.052(4) 0.053(4) 0.038(4) -0.012(3) -0.006(3) -0.005(3)
C18 0.062(5) 0.062(5) 0.051(5) -0.009(4) -0.018(4) -0.006(4)
C19 0.047(4) 0.059(5) 0.052(4) -0.006(4) -0.004(3) 0.004(4)
C20 0.042(4) 0.041(4) 0.035(3) -0.010(3) -0.003(3) 0.001(3)
C21 0.060(5) 0.052(4) 0.063(5) -0.011(4) -0.015(4) -0.025(4)
C22 0.159(12) 0.117(9) 0.141(10) -0.031(8) -0.074(9) -0.053(9)
C23 0.052(4) 0.037(4) 0.040(4) -0.006(3) -0.010(3) -0.007(3)
C24 0.095(6) 0.052(5) 0.051(5) -0.014(4) -0.013(4) -0.006(4)
C25 0.118(8) 0.056(5) 0.065(6) -0.008(4) -0.038(6) 0.012(5)
C26 0.081(6) 0.041(4) 0.072(6) -0.012(4) -0.013(5) 0.006(4)
C27 0.063(5) 0.054(5) 0.082(6) -0.025(4) 0.006(4) -0.014(4)
C28 0.055(4) 0.041(4) 0.055(4) -0.017(3) -0.007(3) -0.007(3)
C29 0.056(4) 0.043(4) 0.034(4) -0.012(3) 0.001(3) -0.009(3)
C30 0.081(6) 0.056(5) 0.040(4) -0.014(3) -0.015(4) -0.010(4)
C31 0.123(9) 0.073(6) 0.061(6) -0.017(5) -0.034(6) -0.018(6)
C32 0.221(15) 0.082(7) 0.037(5) -0.022(5) -0.002(7) -0.051(9)
C33 0.160(11) 0.097(8) 0.071(7) -0.047(6) 0.054(7) -0.054(8)
C34 0.076(6) 0.059(5) 0.058(5) -0.020(4) 0.016(4) -0.021(4)
C35 0.054(4) 0.064(5) 0.026(3) -0.003(3) -0.002(3) -0.027(4)
C36 0.074(6) 0.067(5) 0.062(5) -0.013(4) -0.004(4) -0.036(5)
C37 0.126(10) 0.093(8) 0.099(8) -0.035(6) -0.010(7) -0.066(7)
C38 0.093(8) 0.159(11) 0.071(6) -0.027(7) -0.007(5) -0.081(8)
C39 0.051(5) 0.120(8) 0.063(5) -0.016(5) -0.003(4) -0.031(5)
C40 0.045(4) 0.073(5) 0.059(5) -0.006(4) -0.006(3) -0.020(4)

loop_
_atom_type_symbol
_atom_type_description
_atom_type_scat_dispersion_real
_atom_type_scat_dispersion_imag
_atom_type_scat_source
C C 0.0033 0.0016 'International Tables Vol C Tables 4.2.6.8 and 6.1.1.4'
H H 0.0000 0.0000 'International Tables Vol C Tables 4.2.6.8 and 6.1.1.4'
N N 0.0061 0.0033 'International Tables Vol C Tables 4.2.6.8 and 6.1.1.4'
P P 0.1023 0.0942 'International Tables Vol C Tables 4.2.6.8 and 6.1.1.4'
S S 0.1246 0.1234 'International Tables Vol C Tables 4.2.6.8 and 6.1.1.4'
Cl Cl 0.1484 0.1585 'International Tables Vol C Tables 4.2.6.8 and 6.1.1.4'
Ru Ru -1.2594 0.8363 'International Tables Vol C Tables 4.2.6.8 and 6.1.1.4'

loop_
_geom_angle_atom_site_label_1
_geom_angle_atom_site_label_2
_geom_angle_atom_site_label_3
_geom_angle
P1 Ru1 S2 89.68(6)
P1 Ru1 S1 92.49(6)
S2 Ru1 S1 167.20(6)
P1 Ru1 Cl1 93.58(6)
S2 Ru1 Cl1 97.96(6)
S1 Ru1 Cl1 94.49(6)
P1 Ru1 Cl2 96.78(6)
S2 Ru1 Cl2 84.09(6)
S1 Ru1 Cl2 83.13(6)
Cl1 Ru1 Cl2 169.45(6)
C7 S1 C6 103.4(3)
C7 S1 Ru1 113.8(3)
C6 S1 Ru1 100.0(2)
C23 P1 C29 100.8(3)
C23 P1 C35 98.4(3)
C29 P1 C35 105.3(3)
C23 P1 Ru1 121.2(2)
C29 P1 Ru1 112.8(2)
C35 P1 Ru1 115.9(2)
C21 S2 C20 103.3(3)
C21 S2 Ru1 115.1(3)
C20 S2 Ru1 101.6(2)
C4 N1 C15 115.2(5)
N1 C4 C12 123.5(6)
N1 C4 C5 120.5(6)
C12 C4 C5 116.0(6)
C9 C5 C4 119.8(7)
C9 C5 C6 117.8(7)
C4 C5 C6 122.4(6)
C5 C6 S1 111.4(5)
C5 C6 H14 109.4
S1 C6 H14 109.4
C5 C6 H13 109.4
S1 C6 H13 109.4
H14 C6 H13 108.0
C8 C7 S1 114.2(6)
C8 C7 H12 108.7
S1 C7 H12 108.7
C8 C7 H8 108.7
S1 C7 H8 108.7
H12 C7 H8 107.6
C7 C8 H11 109.5
C7 C8 H9 109.5
H11 C8 H9 109.5
C7 C8 H10 109.5
H11 C8 H10 109.5
H9 C8 H10 109.5
C5 C9 C10 122.7(8)
C5 C9 H27 118.6
C10 C9 H27 118.6
C11 C10 C9 120.1(7)
C11 C10 H26 119.9
C9 C10 H26 119.9
C10 C11 C12 118.8(8)
C10 C11 H25 120.6
C12 C11 H25 120.6
C13 C12 C4 118.5(6)
C13 C12 C11 119.1(7)
C4 C12 C11 122.5(7)
C12 C13 C14 119.9(6)
C12 C13 H24 120.1
C14 C13 H24 120.1
C13 C14 C15 119.2(6)
C13 C14 C19 120.7(6)
C15 C14 C19 120.0(6)
N1 C15 C14 122.8(6)
N1 C15 C16 119.7(5)
C14 C15 C16 117.4(6)
C17 C16 C15 119.2(6)
C17 C16 C20 116.4(6)
C15 C16 C20 124.4(5)
C16 C17 C18 123.1(7)
C16 C17 H17 118.4
C18 C17 H17 118.4
C19 C18 C17 117.9(7)
C19 C18 H15 121.1
C17 C18 H15 121.1
C18 C19 C14 122.2(7)
C18 C19 H16 118.9
C14 C19 H16 118.9
C16 C20 S2 110.6(4)
C16 C20 H22 109.5
S2 C20 H22 109.5
C16 C20 H23 109.5
S2 C20 H23 109.5
H22 C20 H23 108.1
C22 C21 S2 112.4(7)
C22 C21 H21 123.8
S2 C21 H21 123.8
C21 C22 H18 109.5
C21 C22 H20 109.5
H18 C22 H20 109.5
C21 C22 H19 109.5
H18 C22 H19 109.5
H20 C22 H19 109.5
C24 C23 C28 117.9(7)
C24 C23 P1 120.0(6)
C28 C23 P1 121.3(5)
C23 C24 C25 120.1(8)
C23 C24 H32 120.0
C25 C24 H32 120.0
C26 C25 C24 120.8(8)
C26 C25 H31 119.6
C24 C25 H31 119.6
C25 C26 C27 118.8(8)
C25 C26 H30 120.6
C27 C26 H30 120.6
C26 C27 C28 122.2(8)
C26 C27 H29 118.9
C28 C27 H29 118.9
C23 C28 C27 120.0(7)
C23 C28 H28 120.0
C27 C28 H28 120.0
C34 C29 C30 119.3(7)
C34 C29 P1 122.1(6)
C30 C29 P1 118.6(5)
C31 C30 C29 122.6(9)
C31 C30 H37 118.7
C29 C30 H37 118.7
C30 C31 C32 118.6(9)
C30 C31 H33 120.7
C32 C31 H33 120.7
C31 C32 C33 121.7(9)
C31 C32 H34 119.2
C33 C32 H34 119.2
C32 C33 C34 116.4(10)
C32 C33 H35 121.8
C34 C33 H35 121.8
C29 C34 C33 121.4(9)
C29 C34 H36 119.3
C33 C34 H36 119.3
C40 C35 C36 118.0(7)
C40 C35 P1 121.4(6)
C36 C35 P1 120.6(6)
C37 C36 C35 120.4(9)
C37 C36 H42 119.8
C35 C36 H42 119.8
C36 C37 C38 120.1(9)
C36 C37 H41 119.9
C38 C37 H41 119.9
C39 C38 C37 119.1(8)
C39 C38 H40 120.4
C37 C38 H40 120.4
C38 C39 C40 119.5(9)
C38 C39 H39 120.2
C40 C39 H39 120.2
C35 C40 C39 122.7(8)
C35 C40 H38 118.7
C39 C40 H38 118.7

loop_
_geom_bond_atom_site_label_1
_geom_bond_atom_site_label_2
_geom_bond_distance
Ru1 P1 2.2605(16)
Ru1 S2 2.3224(16)
Ru1 S1 2.3396(16)
Ru1 Cl1 2.4000(16)
Ru1 Cl2 2.4371(16)
S1 C7 1.819(8)
S1 C6 1.843(7)
P1 C23 1.833(7)
P1 C29 1.834(6)
P1 C35 1.854(7)
S2 C21 1.811(7)
S2 C20 1.837(6)
N1 C4 1.353(8)
N1 C15 1.386(8)
C4 C12 1.418(9)
C4 C5 1.445(9)
C5 C9 1.373(9)
C5 C6 1.500(10)
C6 H14 0.9700
C6 H13 0.9700
C7 C8 1.515(10)
C7 H12 0.9700
C7 H8 0.9700
C8 H11 0.9600
C8 H9 0.9600
C8 H10 0.9600
C9 C10 1.415(12)
C9 H27 0.9300
C10 C11 1.343(11)
C10 H26 0.9300
C11 C12 1.449(10)
C11 H25 0.9300
C12 C13 1.356(10)
C13 C14 1.378(9)
C13 H24 0.9300
C14 C15 1.386(8)
C14 C19 1.420(10)
C15 C16 1.438(8)
C16 C17 1.370(8)
C16 C20 1.510(8)
C17 C18 1.386(9)
C17 H17 0.9300
C18 C19 1.339(10)
C18 H15 0.9300
C19 H16 0.9300
C20 H22 0.9700
C20 H23 0.9700
C21 C22 1.484(11)
C21 H21 0.9300
C22 H18 0.9600
C22 H20 0.9600
C22 H19 0.9600
C23 C24 1.363(9)
C23 C28 1.384(9)
C24 C25 1.454(11)
C24 H32 0.9300
C25 C26 1.333(12)
C25 H31 0.9300
C26 C27 1.346(10)
C26 H30 0.9300
C27 C28 1.409(10)
C27 H29 0.9300
C28 H28 0.9300
C29 C34 1.372(10)
C29 C30 1.379(10)
C30 C31 1.344(11)
C30 H37 0.9300
C31 C32 1.400(16)
C31 H33 0.9300
C32 C33 1.408(16)
C32 H34 0.9300
C33 C34 1.415(12)
C33 H35 0.9300
C34 H36 0.9300
C35 C40 1.374(10)
C35 C36 1.394(10)
C36 C37 1.394(11)
C36 H42 0.9300
C37 C38 1.412(15)
C37 H41 0.9300
C38 C39 1.373(14)
C38 H40 0.9300
C39 C40 1.390(10)
C39 H39 0.9300
C40 H38 0.9300

loop_
_geom_hbond_atom_site_label_D
_geom_hbond_atom_site_label_H
_geom_hbond_atom_site_label_A
_geom_hbond_distance_DH
_geom_hbond_distance_HA
_geom_hbond_distance_DA
_geom_hbond_angle_DHA
C40 H38 Cl1 0.93 2.59 3.297(8) 133.7
C28 H28 S2 0.93 2.99 3.734(7) 137.6
C28 H28 Cl2 0.93 2.71 3.277(7) 120.5
C20 H23 Cl2 0.97 2.75 3.395(6) 124.5
C6 H14 Cl2 0.97 2.68 3.339(8) 125.6
C40 H38 Cl1 0.93 2.59 3.297(8) 133.7
C28 H28 S2 0.93 2.99 3.734(7) 137.6
C28 H28 Cl2 0.93 2.71 3.277(7) 120.5
C20 H23 Cl2 0.97 2.75 3.395(6) 124.5
C6 H14 Cl2 0.97 2.68 3.339(8) 125.6
C28 H28 S2 0.93 2.99 3.734(7) 137.6
C6 H14 Cl2 0.97 2.68 3.339(8) 125.6
C20 H23 Cl2 0.97 2.75 3.395(6) 124.5
C28 H28 Cl2 0.93 2.71 3.277(7) 120.5
C28 H28 S2 0.93 2.99 3.734(7) 137.6
C40 H38 Cl1 0.93 2.59 3.297(8) 133.7
C6 H14 Cl2 0.97 2.68 3.339(8) 125.6
C20 H23 Cl2 0.97 2.75 3.395(6) 124.5
C28 H28 Cl2 0.93 2.71 3.277(7) 120.5
C28 H28 S2 0.93 2.99 3.734(7) 137.6
C40 H38 Cl1 0.93 2.59 3.297(8) 133.7
C6 H14 Cl2 0.97 2.68 3.339(8) 125.6
C20 H23 Cl2 0.97 2.75 3.395(6) 124.5
C28 H28 Cl2 0.93 2.71 3.277(7) 120.5
C28 H28 S2 0.93 2.99 3.734(7) 137.6
C40 H38 Cl1 0.93 2.59 3.297(8) 133.7
C6 H14 Cl2 0.97 2.68 3.339(8) 125.6
C20 H23 Cl2 0.97 2.75 3.395(6) 124.5
C28 H28 Cl2 0.93 2.71 3.277(7) 120.5
C28 H28 S2 0.93 2.99 3.734(7) 137.6
C40 H38 Cl1 0.93 2.59 3.297(8) 133.7
C6 H14 Cl2 0.97 2.68 3.339(8) 125.6
C20 H23 Cl2 0.97 2.75 3.395(6) 124.5
C28 H28 Cl2 0.93 2.71 3.277(7) 120.5
C28 H28 S2 0.93 2.99 3.734(7) 137.6
C40 H38 Cl1 0.93 2.59 3.297(8) 133.7
C6 H14 Cl2 0.97 2.68 3.339(8) 125.6
C20 H23 Cl2 0.97 2.75 3.395(6) 124.5
C28 H28 Cl2 0.93 2.71 3.277(7) 120.5
C28 H28 S2 0.93 2.99 3.734(7) 137.6
C40 H38 Cl1 0.93 2.59 3.297(8) 133.7
C6 H14 Cl2 0.97 2.68 3.339(8) 125.6
C20 H23 Cl2 0.97 2.75 3.395(6) 124.5
C28 H28 Cl2 0.93 2.71 3.277(7) 120.5
C28 H28 S2 0.93 2.99 3.734(7) 137.6
C40 H38 Cl1 0.93 2.59 3.297(8) 133.7

loop_
_geom_torsion_atom_site_label_1
_geom_torsion_atom_site_label_2
_geom_torsion_atom_site_label_3
_geom_torsion_atom_site_label_4
_geom_torsion
P1 Ru1 S1 C7 88.2(3)
S2 Ru1 S1 C7 -172.3(3)
Cl1 Ru1 S1 C7 -5.6(3)
Cl2 Ru1 S1 C7 -175.3(3)
P1 Ru1 S1 C6 -162.3(3)
S2 Ru1 S1 C6 -62.7(4)
Cl1 Ru1 S1 C6 103.9(3)
Cl2 Ru1 S1 C6 -65.8(3)
S2 Ru1 P1 C23 -73.3(2)
S1 Ru1 P1 C23 94.1(2)
Cl1 Ru1 P1 C23 -171.3(2)
Cl2 Ru1 P1 C23 10.7(3)
S2 Ru1 P1 C29 167.2(2)
S1 Ru1 P1 C29 -25.4(3)
Cl1 Ru1 P1 C29 69.3(2)
Cl2 Ru1 P1 C29 -108.8(2)
S2 Ru1 P1 C35 45.7(3)
S1 Ru1 P1 C35 -147.0(3)
Cl1 Ru1 P1 C35 -52.3(3)
Cl2 Ru1 P1 C35 129.7(3)
P1 Ru1 S2 C21 -86.2(3)
S1 Ru1 S2 C21 173.9(3)
Cl1 Ru1 S2 C21 7.4(3)
Cl2 Ru1 S2 C21 176.9(3)
P1 Ru1 S2 C20 162.9(2)
S1 Ru1 S2 C20 63.1(3)
Cl1 Ru1 S2 C20 -103.5(2)
Cl2 Ru1 S2 C20 66.1(2)
C15 N1 C4 C12 -8.9(8)
C15 N1 C4 C5 168.7(5)
N1 C4 C5 C9 -178.6(6)
C12 C4 C5 C9 -0.7(9)
N1 C4 C5 C6 1.4(9)
C12 C4 C5 C6 179.3(6)
C9 C5 C6 S1 -106.5(6)
C4 C5 C6 S1 73.5(7)
C7 S1 C6 C5 41.3(6)
Ru1 S1 C6 C5 -76.3(5)
C6 S1 C7 C8 73.7(6)
Ru1 S1 C7 C8 -178.9(5)
C4 C5 C9 C10 -1.2(11)
C6 C5 C9 C10 178.8(7)
C5 C9 C10 C11 0.8(12)
C9 C10 C11 C12 1.3(12)
N1 C4 C12 C13 1.6(9)
C5 C4 C12 C13 -176.2(6)
N1 C4 C12 C11 -179.3(6)
C5 C4 C12 C11 2.9(9)
C10 C11 C12 C13 175.8(7)
C10 C11 C12 C4 -3.3(11)
C4 C12 C13 C14 6.0(10)
C11 C12 C13 C14 -173.1(6)
C12 C13 C14 C15 -5.7(10)
C12 C13 C14 C19 172.6(6)
C4 N1 C15 C14 9.3(8)
C4 N1 C15 C16 -168.5(5)
C13 C14 C15 N1 -2.3(9)
C19 C14 C15 N1 179.5(6)
C13 C14 C15 C16 175.5(6)
C19 C14 C15 C16 -2.7(9)
N1 C15 C16 C17 178.2(5)
C14 C15 C16 C17 0.2(9)
N1 C15 C16 C20 -1.3(9)
C14 C15 C16 C20 -179.2(6)
C15 C16 C17 C18 1.6(10)
C20 C16 C17 C18 -178.9(6)
C16 C17 C18 C19 -0.9(11)
C17 C18 C19 C14 -1.7(11)
C13 C14 C19 C18 -174.7(7)
C15 C14 C19 C18 3.5(11)
C17 C16 C20 S2 108.5(6)
C15 C16 C20 S2 -72.0(7)
C21 S2 C20 C16 -45.2(5)
Ru1 S2 C20 C16 74.3(4)
C20 S2 C21 C22 -100.2(7)
Ru1 S2 C21 C22 150.0(6)
C29 P1 C23 C24 -28.6(6)
C35 P1 C23 C24 78.9(6)
Ru1 P1 C23 C24 -153.8(5)
C29 P1 C23 C28 161.5(6)
C35 P1 C23 C28 -91.1(6)
Ru1 P1 C23 C28 36.3(6)
C28 C23 C24 C25 -2.0(11)
P1 C23 C24 C25 -172.3(6)
C23 C24 C25 C26 2.7(14)
C24 C25 C26 C27 -2.6(14)
C25 C26 C27 C28 2.1(13)
C24 C23 C28 C27 1.5(10)
P1 C23 C28 C27 171.7(5)
C26 C27 C28 C23 -1.6(11)
C23 P1 C29 C34 128.9(6)
C35 P1 C29 C34 27.0(7)
Ru1 P1 C29 C34 -100.4(6)
C23 P1 C29 C30 -54.6(6)
C35 P1 C29 C30 -156.5(6)
Ru1 P1 C29 C30 76.1(6)
C34 C29 C30 C31 0.6(11)
P1 C29 C30 C31 -176.0(6)
C29 C30 C31 C32 0.4(13)
C30 C31 C32 C33 1.0(15)
C31 C32 C33 C34 -3.3(15)
C30 C29 C34 C33 -3.1(11)
P1 C29 C34 C33 173.4(6)
C32 C33 C34 C29 4.4(13)
C23 P1 C35 C40 -172.0(6)
C29 P1 C35 C40 -68.3(6)
Ru1 P1 C35 C40 57.2(6)
C23 P1 C35 C36 10.3(6)
C29 P1 C35 C36 114.0(6)
Ru1 P1 C35 C36 -120.5(5)
C40 C35 C36 C37 -0.1(11)
P1 C35 C36 C37 177.6(6)
C35 C36 C37 C38 -3.1(13)
C36 C37 C38 C39 3.6(15)
C37 C38 C39 C40 -0.8(14)
C36 C35 C40 C39 3.1(11)
P1 C35 C40 C39 -174.7(6)
C38 C39 C40 C35 -2.6(12)

loop_
_platon_squeeze_void_nr
_platon_squeeze_void_average_x
_platon_squeeze_void_average_y
_platon_squeeze_void_average_z
_platon_squeeze_void_volume
_platon_squeeze_void_count_electrons
_platon_squeeze_void_content
1 0.500 1.000 1.000 328 74 ' '
2 0.315 0.704 0.654 8 0 ' '
3 0.684 0.297 0.346 9 1 ' '
